data_1547219
loop_
_publ_author_name
'Petrov, Andrey A.'
'Sokolova, Iuliia P.'
'Belich, Nikolai A.'
'Peters, Georgy S.'
'Dorovatovskii, Pavel V.'
'Zubavichus, Yan V.'
'Khrustalev, Victor N.'
'Petrov, Andrey V.'
'Gr\"atzel, Michael'
'Goodilin, Eugene A.'
'Tarasov, Alexey B.'

_publ_section_title
;
 Crystal Structure of DMF-Intermediate Phases Uncovers the Link Between
 CH3NH3PbI3 Morphology and Precursor Stoichiometry
;
_journal_issue 38
_journal_name_full 'The Journal of Physical Chemistry C'
_journal_page_first 20739
_journal_paper_doi 10.1021/acs.jpcc.7b08468
_journal_volume 121
_journal_year 2017
_chemical_formula_moiety 'I8 Pb3, 2(C3 H7 N O), 2(C H6 N)'
_chemical_formula_sum 'C8 H26 I8 N4 O2 Pb3'
_chemical_formula_weight 1847.10
_space_group_crystal_system orthorhombic
_space_group_IT_number 58
_space_group_name_Hall '-P 2 2n'
_space_group_name_H-M_alt 'P n n m'
_symmetry_space_group_name_Hall '-P 2 2n'
_symmetry_space_group_name_H-M 'P n n m'
_atom_sites_solution_hydrogens mixed
_atom_sites_solution_primary difmap
_atom_sites_solution_secondary difmap
_audit_creation_method SHELXL-2014/6
_cell_angle_alpha 90
_cell_angle_beta 90
_cell_angle_gamma 90
_cell_formula_units_Z 2
_cell_length_a 17.165(4)
_cell_length_b 21.955(4)
_cell_length_c 4.5549(9)
_cell_measurement_reflns_used 500
_cell_measurement_temperature 100(2)
_cell_measurement_theta_max 35.0
_cell_measurement_theta_min 3.5
_cell_volume 1716.5(6)
_computing_cell_refinement 'iMosflm (Battye et al., 2011)'
_computing_data_collection 'Marccd (Doyle, 2011)'
_computing_data_reduction iMosflm
_computing_molecular_graphics 'SHELXTL (Sheldrick, 2015)'
_computing_publication_material SHELXTL
_computing_structure_refinement 'SHELXL (Sheldrick, 2015)'
_computing_structure_solution 'SHELXT (Sheldrick, 2015)'
_diffrn_ambient_temperature 100(2)
_diffrn_measured_fraction_theta_full 0.973
_diffrn_measured_fraction_theta_max 0.957
_diffrn_measurement_device_type 'Rayonix SX165 CCD'
_diffrn_measurement_method '/f scan'
_diffrn_radiation_type synchrotron
_diffrn_radiation_wavelength 0.96990
_diffrn_reflns_av_R_equivalents 0.0910
_diffrn_reflns_av_unetI/netI 0.2119
_diffrn_reflns_Laue_measured_fraction_full 0.973
_diffrn_reflns_Laue_measured_fraction_max 0.957
_diffrn_reflns_limit_h_max 21
_diffrn_reflns_limit_h_min -21
_diffrn_reflns_limit_k_max 27
_diffrn_reflns_limit_k_min -25
_diffrn_reflns_limit_l_max 5
_diffrn_reflns_limit_l_min -5
_diffrn_reflns_number 7757
_diffrn_reflns_point_group_measured_fraction_full 0.973
_diffrn_reflns_point_group_measured_fraction_max 0.957
_diffrn_reflns_theta_full 35.587
_diffrn_reflns_theta_max 38.446
_diffrn_reflns_theta_min 3.478
_exptl_absorpt_coefficient_mu 24.746
_exptl_absorpt_correction_T_max 0.240
_exptl_absorpt_correction_T_min 0.060
_exptl_absorpt_correction_type multi-scan
_exptl_absorpt_process_details 'Scala (Evans, 2006)'
_exptl_crystal_colour colourless
_exptl_crystal_density_diffrn 3.574
_exptl_crystal_description needle
_exptl_crystal_F_000 1576
_exptl_crystal_size_max 0.25
_exptl_crystal_size_mid 0.06
_exptl_crystal_size_min 0.05
_refine_diff_density_max 5.245
_refine_diff_density_min -4.036
_refine_diff_density_rms 0.621
_refine_ls_extinction_coef 0.00067(7)
_refine_ls_extinction_expression Fc^*^=kFc[1+0.001xFc^2^\l^3^/sin(2\q)]^-1/4^
_refine_ls_extinction_method SHELXL
_refine_ls_goodness_of_fit_ref 0.914
_refine_ls_hydrogen_treatment constr
_refine_ls_matrix_type full
_refine_ls_number_parameters 70
_refine_ls_number_reflns 2046
_refine_ls_number_restraints 3
_refine_ls_restrained_S_all 0.913
_refine_ls_R_factor_all 0.1193
_refine_ls_R_factor_gt 0.0970
_refine_ls_shift/su_max 0.001
_refine_ls_shift/su_mean 0.000
_refine_ls_structure_factor_coef Fsqd
_refine_ls_weighting_details 'w=1/[\s^2^(Fo^2^)] where P=(Fo^2^+2Fc^2^)/3'
_refine_ls_weighting_scheme calc
_refine_ls_wR_factor_gt 0.1908
_refine_ls_wR_factor_ref 0.2082
_reflns_Friedel_coverage 0.000
_reflns_number_gt 1397
_reflns_number_total 2046
_reflns_threshold_expression 'I > 2\s(I)'
_cod_data_source_file jp7b08468_si_002.cif
_cod_data_source_block Pb3I8MAH
_cod_depositor_comments 'Adding full bibliography for 1547218--1547220.cif.'
_cod_original_cell_volume 1716.6(6)
_cod_database_code 1547219
_shelx_space_group_comment
;
The symmetry employed for this shelxl refinement is uniquely defined
by the following loop, which should always be used as a source of
symmetry information in preference to the above space-group names.
They are only intended as comments.
;
_shelx_estimated_absorpt_t_min 0.062
_shelx_estimated_absorpt_t_max 0.367
_shelxl_version_number 2014/6

loop_
_space_group_symop_operation_xyz
'x, y, z'
'-x, -y, z'
'-x+1/2, y+1/2, -z+1/2'
'x+1/2, -y+1/2, -z+1/2'
'-x, -y, -z'
'x, y, -z'
'x-1/2, -y-1/2, z-1/2'
'-x-1/2, y-1/2, z-1/2'

loop_
_atom_site_label
_atom_site_type_symbol
_atom_site_fract_x
_atom_site_fract_y
_atom_site_fract_z
_atom_site_U_iso_or_equiv
_atom_site_adp_type
_atom_site_occupancy
_atom_site_site_symmetry_order
_atom_site_calc_flag
_atom_site_refinement_flags_posn
_atom_site_refinement_flags_adp
_atom_site_refinement_flags_occupancy
Pb1 Pb 0.70752(6) 0.60227(4) 1.0000 0.0326(4) Uani 1 2 d S T P
Pb2 Pb 0.5000 0.5000 0.5000 0.0320(5) Uani 1 4 d S T P
I1 I 0.83085(9) 0.56609(6) 0.5000 0.0350(5) Uani 1 2 d S T P
I2 I 0.74422(9) 0.73737(6) 1.0000 0.0356(5) Uani 1 2 d S T P
I3 I 0.57686(8) 0.63381(6) 0.5000 0.0304(4) Uani 1 2 d S T P
I4 I 0.37774(9) 0.54045(6) 0.0000 0.0324(5) Uani 1 2 d S T P
N1 N 0.4061(13) 0.7773(9) 0.0000 0.044(4) Uani 1 2 d S T P
H1A H 0.3560 0.7894 0.0000 0.066 Uiso 1 2 d R U P
H1B H 0.4298 0.7923 0.1608 0.066 Uiso 1 1 d R U .
C1 C 0.4102(15) 0.7081(10) 0.0000 0.044(4) Uani 1 2 d S T P
H1C H 0.4648 0.6951 0.0000 0.066 Uiso 1 2 d R U P
H1D H 0.3843 0.6919 0.1753 0.066 Uiso 1 1 d R U .
O1 O 0.4989(9) 0.8098(6) 0.5000 0.035(3) Uani 1 2 d S T P
N2 N 0.5963(8) 0.8777(6) 0.5000 0.036(5) Uani 1 2 d DS T P
C2 C 0.5688(13) 0.8206(6) 0.5000 0.031(5) Uani 1 2 d DS T P
H2 H 0.6045 0.7876 0.5000 0.038 Uiso 1 2 calc R U P
C3 C 0.6794(9) 0.8895(10) 0.5000 0.057(6) Uani 1 2 d DS T P
H3A H 0.6899 0.9334 0.5000 0.086 Uiso 1 2 d R U P
H3B H 0.7034 0.8711 0.3261 0.086 Uiso 1 1 d R U .
C4 C 0.5450(12) 0.9302(8) 0.5000 0.057(6) Uani 1 2 d DS T P
H4A H 0.5747 0.9683 0.5000 0.086 Uiso 1 2 d R U P
H4B H 0.5115 0.9287 0.3259 0.086 Uiso 1 1 d R U .

loop_
_atom_site_aniso_label
_atom_site_aniso_U_11
_atom_site_aniso_U_22
_atom_site_aniso_U_33
_atom_site_aniso_U_23
_atom_site_aniso_U_13
_atom_site_aniso_U_12
Pb1 0.0295(7) 0.0340(7) 0.0342(8) 0.000 0.000 -0.0030(4)
Pb2 0.0268(9) 0.0343(8) 0.0348(10) 0.000 0.000 -0.0019(6)
I1 0.0306(9) 0.0393(9) 0.0352(10) 0.000 0.000 0.0036(6)
I2 0.0303(10) 0.0374(9) 0.0392(10) 0.000 0.000 -0.0041(6)
I3 0.0255(9) 0.0306(8) 0.0350(9) 0.000 0.000 0.0003(5)
I4 0.0273(9) 0.0321(8) 0.0378(9) 0.000 0.000 0.0007(6)
N1 0.027(10) 0.061(9) 0.044(9) 0.000 0.000 0.001(7)
C1 0.027(10) 0.061(9) 0.044(9) 0.000 0.000 0.001(7)
O1 0.025(9) 0.044(8) 0.036(9) 0.000 0.000 -0.007(7)
N2 0.025(12) 0.040(11) 0.043(11) 0.000 0.000 -0.001(8)
C2 0.022(13) 0.041(12) 0.031(13) 0.000 0.000 0.013(9)
C3 0.016(10) 0.040(10) 0.116(17) 0.000 0.000 -0.001(7)
C4 0.016(10) 0.040(10) 0.116(17) 0.000 0.000 -0.001(7)

loop_
_atom_type_symbol
_atom_type_description
_atom_type_scat_dispersion_real
_atom_type_scat_dispersion_imag
_atom_type_scat_source
C C 0.0070 0.0030 'International Tables Vol C Tables 4.2.6.8 and 6.1.1.4'
H H 0.0000 0.0000 'International Tables Vol C Tables 4.2.6.8 and 6.1.1.4'
N N 0.0130 0.0070 'International Tables Vol C Tables 4.2.6.8 and 6.1.1.4'
O O 0.0210 0.0120 'International Tables Vol C Tables 4.2.6.8 and 6.1.1.4'
I I -0.0340 3.1360 'International Tables Vol C Tables 4.2.6.8 and 6.1.1.4'
Pb Pb -9.9000 4.0740 'International Tables Vol C Tables 4.2.6.8 and 6.1.1.4'

loop_
_geom_angle_atom_site_label_1
_geom_angle_atom_site_label_2
_geom_angle_atom_site_label_3
_geom_angle
_geom_angle_site_symmetry_1
_geom_angle_site_symmetry_3
I2 Pb1 I1 96.03(4) . .
I1 Pb1 I1 90.42(5) 1_556 .
I1 Pb1 I3 177.35(4) . 1_556
I2 Pb1 I3 86.29(4) . .
I1 Pb1 I3 177.35(4) 1_556 .
I1 Pb1 I3 90.61(3) . .
I3 Pb1 I3 88.27(5) 1_556 .
I3 Pb2 I4 90.88(3) . .
I4 Pb2 I4 90.03(4) . 5_665
Pb1 I1 Pb1 90.42(5) 1_554 .
Pb2 I3 Pb1 95.04(3) . .
Pb1 I3 Pb1 88.27(5) . 1_554
C1 N1 H1A 109.8 . .
C1 N1 H1B 110.1 . .
H1A N1 H1B 109.0 . .
N1 C1 H1C 109.6 . .
N1 C1 H1D 110.0 . .
H1C C1 H1D 109.1 . .
C2 N2 C3 121.0(16) . .
C2 N2 C4 122.0(15) . .
C3 N2 C4 117.1(15) . .
O1 C2 N2 121.8(18) . .
O1 C2 H2 119.1 . .
N2 C2 H2 119.1 . .
N2 C3 H3A 110.9 . .
N2 C3 H3B 109.9 . .
H3A C3 H3B 109.1 . .
N2 C4 H4A 111.4 . .
N2 C4 H4B 109.3 . .
H4A C4 H4B 109.4 . .

loop_
_geom_bond_atom_site_label_1
_geom_bond_atom_site_label_2
_geom_bond_distance
Pb1 I2 3.0323(17)
Pb1 I1 3.2092(13)
Pb1 I3 3.2706(14)
Pb2 I3 3.2204(14)
Pb2 I4 3.2217(11)
N1 C1 1.52(3)
N1 H1A 0.9001
N1 H1B 0.9001
C1 H1C 0.9800
C1 H1D 0.9800
O1 C2 1.22(2)
N2 C2 1.339(3)
N2 C3 1.450(3)
N2 C4 1.450(3)
C2 H2 0.9500
C3 H3A 0.9801
C3 H3B 0.9801
C4 H4A 0.9800
C4 H4B 0.9800

loop_
_geom_hbond_atom_site_label_D
_geom_hbond_atom_site_label_H
_geom_hbond_atom_site_label_A
_geom_hbond_distance_DH
_geom_hbond_distance_HA
_geom_hbond_distance_DA
_geom_hbond_angle_DHA
N1 H1B O1 0.90 1.99 2.870(16) 167.0
